data_1515674
loop_
_publ_author_name
'Breiten, Benjamin'
'Wu, Yi-Lin'
'Jarowski, Peter D.'
'Gisselbrecht, Jean-Paul'
'Boudon, Corinne'
'Griesser, Markus'
'Onitsch, Christine'
'Gescheidt, Georg'
'Schweizer, W. Bernd'
'Langer, Nicolle'
'Lennartz, Christian'
'Diederich, Fran\,cois'

_publ_section_title
;
 Donor-substituted octacyano[4]dendralenes: a new class of cyano-rich
 non-planar organic acceptors
;
_journal_issue 1
_journal_name_full 'Chemical Science'
_journal_page_first 88
_journal_paper_doi 10.1039/c0sc00387e
_journal_volume 2
_journal_year 2011
_chemical_compound_source 'LOC ETH Zurich'
_chemical_formula_moiety 'C52 H60 N10 '
_chemical_formula_sum 'C52 H60 N10'
_chemical_formula_weight 825.122
_chemical_name_systematic
;
?
;
_space_group_IT_number 14
_symmetry_cell_setting monoclinic
_symmetry_space_group_name_Hall '-P 2ybc'
_symmetry_space_group_name_H-M 'P 1 21/c 1'
_atom_sites_solution_primary direct
_atom_sites_solution_secondary difmap
_cell_angle_alpha 90.00
_cell_angle_beta 93.6655(9)
_cell_angle_gamma 90.00
_cell_formula_units_Z 4
_cell_length_a 14.1265(2)
_cell_length_b 21.8947(4)
_cell_length_c 15.3826(3)
_cell_measurement_reflns_used 41348
_cell_measurement_temperature 123
_cell_measurement_theta_max 27.485
_cell_measurement_theta_min 2.753
_cell_volume 4748.04(14)
_computing_cell_refinement 'HKL Scalepack (Otwinowski & Minor 1997)'
_computing_data_collection KappaCCD
_computing_data_reduction 'Denzo and Scalepak (Otwinowski & Minor, 1997)'
_computing_structure_refinement 'SHELXL-97 (Sheldrick, 2008)'
_computing_structure_solution 'SIR97(Altomare et al., J. Appl. Cryst.,1999)'
_diffrn_ambient_temperature 123
_diffrn_measured_fraction_theta_full 0.993
_diffrn_measured_fraction_theta_max 0.993
_diffrn_measurement_device KappaCCD
_diffrn_measurement_method CCD
_diffrn_orient_matrix_type X=UH
_diffrn_orient_matrix_UB_11 -0.04670
_diffrn_orient_matrix_UB_12 -0.05144
_diffrn_orient_matrix_UB_13 0.01430
_diffrn_orient_matrix_UB_21 -0.00794
_diffrn_orient_matrix_UB_22 -0.00521
_diffrn_orient_matrix_UB_23 -0.04468
_diffrn_orient_matrix_UB_31 0.04487
_diffrn_orient_matrix_UB_32 -0.04716
_diffrn_orient_matrix_UB_33 -0.00247
_diffrn_radiation_source 'fine-focus sealed tube'
_diffrn_radiation_type ' MoK\a'
_diffrn_radiation_wavelength_id all
_diffrn_reflns_av_R_equivalents 0.127
_diffrn_reflns_limit_h_max 18
_diffrn_reflns_limit_h_min -18
_diffrn_reflns_limit_k_max 22
_diffrn_reflns_limit_k_min -28
_diffrn_reflns_limit_l_max 18
_diffrn_reflns_limit_l_min -19
_diffrn_reflns_number 49193
_diffrn_reflns_theta_full 27.50
_diffrn_reflns_theta_max 27.50
_diffrn_reflns_theta_min 2.81
_exptl_absorpt_coefficient_mu 0.070
_exptl_absorpt_correction_type none
_exptl_crystal_colour red
_exptl_crystal_density_diffrn 1.154
_exptl_crystal_density_method 'not measured'
_exptl_crystal_description needle
_exptl_crystal_F_000 1768.0
_exptl_crystal_size_max .27
_exptl_crystal_size_mid .066
_exptl_crystal_size_min .015
_refine_diff_density_max 1.052
_refine_diff_density_min -0.378
_refine_diff_density_rms 0.067
_refine_ls_extinction_method none
_refine_ls_goodness_of_fit_ref 1.155
_refine_ls_hydrogen_treatment constr
_refine_ls_matrix_type full
_refine_ls_number_parameters 563
_refine_ls_number_reflns 10824
_refine_ls_number_restraints 0
_refine_ls_restrained_S_all 1.155
_refine_ls_R_factor_all 0.0949
_refine_ls_R_factor_gt 0.0642
_refine_ls_shift/su_max 0.032
_refine_ls_shift/su_mean 0.001
_refine_ls_structure_factor_coef Fsqd
_refine_ls_weighting_details 'calc w=1/[\s^2^(Fo^2^)+ (0.1000P)^2^+0.0000P] where P=(Fo^2^+2Fc^2^)/3'
_refine_ls_weighting_scheme calc
_refine_ls_wR_factor_gt 0.1729
_refine_ls_wR_factor_ref 0.1966
_reflns_number_gt 7710
_reflns_number_total 10824
_reflns_threshold_expression >2sigma(I)
_cod_data_source_file c0sc00387e.txt
_cod_data_source_block 7
_cod_depositor_comments
;
The following automatic conversions were performed:

'_symmetry_cell_setting' value 'Monoclinic' changed to 'monoclinic'
according to
/usr/data/users/saulius/automatic-downloads/retrospective/RSC/lib/dictionaries/cif_core.dic
dictionary named 'cif_core.dic' version 2.4.2 from 2011-04-26.

Automatic conversion script
Id: cif_fix_values 2281 2013-09-26 08:29:07Z andrius 
;
_cod_original_sg_symbol_H-M 'P 21/c '
_cod_original_formula_sum 'C52 H60 N10 '
_cod_database_code 1515674

loop_
_symmetry_equiv_pos_as_xyz
+X,+Y,+Z
-X,-Y,-Z
'-X,+Y+ 1/2,-Z+ 1/2'
'+X,-Y+ 1/2,+Z+ 1/2'

loop_
_atom_site_label
_atom_site_type_symbol
_atom_site_fract_x
_atom_site_fract_y
_atom_site_fract_z
_atom_site_U_iso_or_equiv
_atom_site_adp_type
_atom_site_occupancy
_atom_site_symmetry_multiplicity
_atom_site_calc_flag
_atom_site_refinement_flags
N8 N 0.92768(16) -0.07716(11) 0.84371(13) 0.0445(5) Uani 1 1 d .
N10 N 0.97820(13) -0.07232(10) 0.56621(12) 0.0363(5) Uani 1 1 d .
N13 N 0.71013(17) -0.17067(10) 0.61771(13) 0.0418(5) Uani 1 1 d .
N15 N 0.62995(14) -0.07122(10) 0.37848(12) 0.0366(5) Uani 1 1 d .
N18 N 0.85688(14) -0.04067(10) 0.36240(12) 0.0379(5) Uani 1 1 d .
N20 N 0.80847(13) 0.15602(9) 0.38540(11) 0.0312(4) Uani 1 1 d .
N22 N 0.56114(16) 0.21666(11) 0.61907(14) 0.0473(6) Uani 1 1 d .
N24 N 0.52387(13) 0.06226(9) 0.45166(12) 0.0336(4) Uani 1 1 d .
N31 N 0.53479(12) 0.09172(9) 0.89814(11) 0.0271(4) Uani 1 1 d .
N50 N 1.02137(11) 0.21486(8) 0.79016(10) 0.0226(4) Uani 1 1 d .
C1 C 0.86715(13) -0.04561(9) 0.68840(12) 0.0230(4) Uani 1 1 d .
C2 C 0.77949(13) -0.02055(9) 0.66994(12) 0.0212(4) Uani 1 1 d .
C3 C 0.74624(13) -0.01703(9) 0.57506(11) 0.0199(4) Uani 1 1 d .
C4 C 0.75679(12) 0.04256(9) 0.53184(11) 0.0196(4) Uani 1 1 d .
C5 C 0.73060(13) 0.09923(9) 0.58009(11) 0.0200(4) Uani 1 1 d .
C6 C 0.63857(13) 0.11872(9) 0.56214(12) 0.0213(4) Uani 1 1 d .
C7 C 0.90099(15) -0.06182(11) 0.77511(14) 0.0296(5) Uani 1 1 d .
C9 C 0.92884(14) -0.06088(10) 0.62066(13) 0.0262(4) Uani 1 1 d .
C11 C 0.70741(13) -0.06744(9) 0.53551(12) 0.0226(4) Uani 1 1 d .
C12 C 0.70707(16) -0.12482(10) 0.58189(13) 0.0282(5) Uani 1 1 d .
C14 C 0.66409(14) -0.06869(10) 0.44781(13) 0.0266(4) Uani 1 1 d .
C16 C 0.79428(13) 0.04862(9) 0.45291(12) 0.0220(4) Uani 1 1 d .
C17 C 0.82975(14) -0.00154(10) 0.40332(12) 0.0262(4) Uani 1 1 d .
C19 C 0.80324(13) 0.10840(10) 0.41529(12) 0.0241(4) Uani 1 1 d .
C21 C 0.59784(15) 0.17287(11) 0.59547(13) 0.0294(5) Uani 1 1 d .
C23 C 0.57554(14) 0.08618(10) 0.50141(12) 0.0248(4) Uani 1 1 d .
C25 C 0.71697(13) 0.00431(9) 0.73168(12) 0.0204(4) Uani 1 1 d .
C26 C 0.75231(14) 0.03209(9) 0.80992(12) 0.0230(4) Uani 1 1 d .
C27 C 0.69348(14) 0.06063(10) 0.86449(12) 0.0241(4) Uani 1 1 d .
C28 C 0.59369(14) 0.06178(9) 0.84576(12) 0.0233(4) Uani 1 1 d .
C29 C 0.55803(13) 0.03136(10) 0.76914(12) 0.0235(4) Uani 1 1 d .
C30 C 0.61798(13) 0.00507(9) 0.71325(12) 0.0226(4) Uani 1 1 d .
C32 C 0.57271(16) 0.13220(11) 0.96847(13) 0.0318(5) Uani 1 1 d .
C33 C 0.61302(16) 0.19162(11) 0.93360(15) 0.0345(5) Uani 1 1 d .
C34 C 0.54218(16) 0.22931(11) 0.87779(16) 0.0364(5) Uani 1 1 d .
C35 C 0.58834(16) 0.28469(11) 0.83826(16) 0.0360(5) Uani 1 1 d .
C36 C 0.52037(17) 0.32454(12) 0.78150(16) 0.0384(5) Uani 1 1 d .
C37 C 0.57017(19) 0.37541(13) 0.73602(18) 0.0468(6) Uani 1 1 d .
C38 C 0.43127(15) 0.08654(12) 0.88284(15) 0.0362(5) Uani 1 1 d .
C39 C 0.39478(17) 0.02468(13) 0.91601(16) 0.0425(6) Uani 1 1 d .
C40 C 0.29420(18) 0.00868(13) 0.88273(17) 0.0440(6) Uani 1 1 d .
C41 C 0.21804(17) 0.04831(14) 0.91665(17) 0.0447(6) Uani 1 1 d .
C42 C 0.11691(17) 0.02903(14) 0.88381(17) 0.0437(6) Uani 1 1 d .
C43 C 0.04286(16) 0.06980(12) 0.91843(16) 0.0378(5) Uani 1 1 d .
C44 C 0.80293(13) 0.12683(9) 0.63724(11) 0.0195(4) Uani 1 1 d .
C45 C 0.78304(13) 0.17050(9) 0.70203(12) 0.0216(4) Uani 1 1 d .
C46 C 0.85300(14) 0.19829(9) 0.75345(12) 0.0220(4) Uani 1 1 d .
C47 C 0.95068(14) 0.18518(9) 0.74372(12) 0.0213(4) Uani 1 1 d .
C48 C 0.97089(13) 0.13875(9) 0.68288(12) 0.0226(4) Uani 1 1 d .
C49 C 0.89965(14) 0.11132(9) 0.63212(12) 0.0221(4) Uani 1 1 d .
C51 C 1.12170(14) 0.20242(10) 0.77650(13) 0.0249(4) Uani 1 1 d .
C52 C 1.15475(14) 0.23544(11) 0.69624(13) 0.0280(4) Uani 1 1 d .
C53 C 1.26009(15) 0.22580(11) 0.68432(14) 0.0319(5) Uani 1 1 d .
C54 C 1.28781(18) 0.24489(14) 0.59392(16) 0.0440(6) Uani 1 1 d .
C55 C 1.26612(18) 0.31094(14) 0.56818(15) 0.0432(6) Uani 1 1 d .
C56 C 1.3189(2) 0.35780(15) 0.62517(19) 0.0538(7) Uani 1 1 d .
C57 C 1.00500(15) 0.26833(10) 0.84568(12) 0.0246(4) Uani 1 1 d .
C58 C 1.00519(15) 0.25277(10) 0.94266(12) 0.0267(4) Uani 1 1 d .
C59 C 0.92118(15) 0.21321(10) 0.96600(13) 0.0269(4) Uani 1 1 d .
C60 C 0.92306(15) 0.19685(10) 1.06237(13) 0.0281(4) Uani 1 1 d .
C61 C 0.84411(17) 0.15308(11) 1.08265(13) 0.0341(5) Uani 1 1 d .
C62 C 0.84093(17) 0.13904(11) 1.17944(13) 0.0332(5) Uani 1 1 d .
H26 H 0.8206 0.0309 0.8256 0.028 Uiso 1 1 calc R
H27 H 0.7207 0.0806 0.9174 0.029 Uiso 1 1 calc R
H29 H 0.4893 0.0291 0.7559 0.028 Uiso 1 1 calc R
H30 H 0.5913 -0.0136 0.6592 0.027 Uiso 1 1 calc R
H32A H 0.6279 0.1085 1.0068 0.038 Uiso 1 1 calc R
H32B H 0.5168 0.1430 1.0107 0.038 Uiso 1 1 calc R
H33A H 0.6396 0.2191 0.9881 0.041 Uiso 1 1 calc R
H33B H 0.6723 0.1806 0.8955 0.041 Uiso 1 1 calc R
H34A H 0.4861 0.2444 0.9172 0.044 Uiso 1 1 calc R
H34B H 0.5108 0.2010 0.8261 0.044 Uiso 1 1 calc R
H35A H 0.6445 0.2692 0.7993 0.043 Uiso 1 1 calc R
H35B H 0.6202 0.3124 0.8903 0.043 Uiso 1 1 calc R
H36A H 0.4832 0.2962 0.7331 0.046 Uiso 1 1 calc R
H36B H 0.4684 0.3442 0.8218 0.046 Uiso 1 1 calc R
H37A H 0.5185 0.4023 0.6980 0.056 Uiso 1 1 calc R
H37B H 0.6203 0.3561 0.6936 0.056 Uiso 1 1 calc R
H37C H 0.6073 0.4042 0.7840 0.056 Uiso 1 1 calc R
H38A H 0.4124 0.0907 0.8140 0.043 Uiso 1 1 calc R
H38B H 0.3975 0.1233 0.9159 0.043 Uiso 1 1 calc R
H39A H 0.4419 -0.0110 0.8968 0.051 Uiso 1 1 calc R
H39B H 0.3979 0.0257 0.9863 0.051 Uiso 1 1 calc R
H40A H 0.2898 0.0115 0.8125 0.053 Uiso 1 1 calc R
H40B H 0.2803 -0.0381 0.9000 0.053 Uiso 1 1 calc R
H41A H 0.2298 0.0950 0.8972 0.054 Uiso 1 1 calc R
H41B H 0.2234 0.0468 0.9870 0.054 Uiso 1 1 calc R
H42A H 0.1111 0.0304 0.8135 0.052 Uiso 1 1 calc R
H42B H 0.1044 -0.0174 0.9037 0.052 Uiso 1 1 calc R
H43A H -0.0265 0.0555 0.8925 0.045 Uiso 1 1 calc R
H43B H 0.0555 0.1164 0.8991 0.045 Uiso 1 1 calc R
H43C H 0.0462 0.0669 0.9886 0.045 Uiso 1 1 calc R
H45 H 0.7168 0.1811 0.7102 0.026 Uiso 1 1 calc R
H46 H 0.8357 0.2277 0.7977 0.026 Uiso 1 1 calc R
H48 H 1.0368 0.1262 0.6771 0.027 Uiso 1 1 calc R
H49 H 0.9164 0.0797 0.5907 0.027 Uiso 1 1 calc R
H51A H 1.1315 0.1538 0.7688 0.030 Uiso 1 1 calc R
H51B H 1.1648 0.2168 0.8333 0.030 Uiso 1 1 calc R
H52A H 1.1142 0.2191 0.6391 0.034 Uiso 1 1 calc R
H52B H 1.1411 0.2837 0.7023 0.034 Uiso 1 1 calc R
H53A H 1.2772 0.1782 0.6944 0.038 Uiso 1 1 calc R
H53B H 1.3011 0.2519 0.7329 0.038 Uiso 1 1 calc R
H54A H 1.3630 0.2373 0.5904 0.053 Uiso 1 1 calc R
H54B H 1.2516 0.2153 0.5464 0.053 Uiso 1 1 calc R
H55A H 1.2838 0.3177 0.5016 0.052 Uiso 1 1 calc R
H55B H 1.1909 0.3187 0.5708 0.052 Uiso 1 1 calc R
H56A H 1.3021 0.4031 0.6010 0.065 Uiso 1 1 calc R
H56B H 1.3943 0.3501 0.6239 0.065 Uiso 1 1 calc R
H56C H 1.2980 0.3537 0.6912 0.065 Uiso 1 1 calc R
H57A H 0.9375 0.2886 0.8251 0.030 Uiso 1 1 calc R
H57B H 1.0595 0.3019 0.8364 0.030 Uiso 1 1 calc R
H58A H 1.0702 0.2291 0.9619 0.032 Uiso 1 1 calc R
H58B H 1.0043 0.2947 0.9795 0.032 Uiso 1 1 calc R
H59A H 0.8561 0.2373 0.9481 0.032 Uiso 1 1 calc R
H59B H 0.9212 0.1716 0.9283 0.032 Uiso 1 1 calc R
H60A H 0.9906 0.1763 1.0818 0.034 Uiso 1 1 calc R
H60B H 0.9164 0.2381 1.1000 0.034 Uiso 1 1 calc R
H61A H 0.8534 0.1109 1.0478 0.041 Uiso 1 1 calc R
H61B H 0.7770 0.1725 1.0593 0.041 Uiso 1 1 calc R
H62A H 0.7880 0.1045 1.1886 0.040 Uiso 1 1 calc R
H62B H 0.8231 0.1800 1.2138 0.040 Uiso 1 1 calc R
H62C H 0.9095 0.1227 1.2044 0.040 Uiso 1 1 calc R

loop_
_atom_site_aniso_label
_atom_site_aniso_U_11
_atom_site_aniso_U_22
_atom_site_aniso_U_33
_atom_site_aniso_U_23
_atom_site_aniso_U_13
_atom_site_aniso_U_12
N8 0.0458(12) 0.0553(14) 0.0316(10) 0.0039(9) -0.0044(9) 0.0163(11)
N10 0.0255(9) 0.0462(13) 0.0375(10) -0.0015(9) 0.0050(8) 0.0073(9)
N13 0.0595(14) 0.0303(11) 0.0363(10) 0.0010(9) 0.0084(9) -0.0058(10)
N15 0.0348(10) 0.0434(12) 0.0309(10) -0.0073(8) -0.0043(8) 0.0005(9)
N18 0.0381(11) 0.0414(12) 0.0352(10) -0.0057(9) 0.0105(8) 0.0084(9)
N20 0.0296(9) 0.0336(11) 0.0309(9) 0.0050(8) 0.0054(7) -0.0021(8)
N22 0.0418(12) 0.0473(14) 0.0513(12) -0.0143(10) -0.0086(10) 0.0172(10)
N24 0.0273(9) 0.0389(11) 0.0341(10) -0.0005(8) -0.0018(8) -0.0022(8)
N31 0.0234(8) 0.0311(10) 0.0270(8) -0.0061(7) 0.0040(7) 0.0010(7)
N50 0.0203(8) 0.0241(9) 0.0232(8) -0.0020(7) 0.0000(6) -0.0010(7)
C1 0.0211(9) 0.0235(10) 0.0242(9) 0.0006(8) 0.0000(7) 0.0015(8)
C2 0.0225(9) 0.0188(9) 0.0221(9) 0.0014(7) 0.0000(7) -0.0034(8)
C3 0.0164(8) 0.0236(10) 0.0199(9) -0.0006(7) 0.0037(7) 0.0018(7)
C4 0.0147(8) 0.0234(10) 0.0202(8) -0.0009(7) -0.0022(7) -0.0008(7)
C5 0.0207(9) 0.0214(10) 0.0180(8) 0.0023(7) 0.0031(7) -0.0005(7)
C6 0.0213(9) 0.0223(10) 0.0204(9) -0.0002(7) 0.0008(7) -0.0004(8)
C7 0.0245(10) 0.0333(12) 0.0308(11) -0.0014(9) -0.0006(8) 0.0077(9)
C9 0.0210(9) 0.0287(11) 0.0285(10) 0.0009(8) -0.0023(8) 0.0011(8)
C11 0.0220(9) 0.0239(10) 0.0223(9) -0.0027(8) 0.0033(7) 0.0003(8)
C12 0.0356(11) 0.0249(11) 0.0244(10) -0.0043(8) 0.0035(8) -0.0043(9)
C14 0.0248(10) 0.0269(11) 0.0282(10) -0.0044(8) 0.0030(8) -0.0007(8)
C16 0.0194(9) 0.0247(10) 0.0218(9) -0.0006(8) 0.0006(7) 0.0013(8)
C17 0.0238(10) 0.0320(12) 0.0232(9) -0.0007(8) 0.0050(8) -0.0003(9)
C19 0.0201(9) 0.0317(12) 0.0209(9) -0.0037(8) 0.0045(7) -0.0014(8)
C21 0.0229(10) 0.0347(13) 0.0298(10) -0.0042(9) -0.0040(8) 0.0064(9)
C23 0.0207(9) 0.0280(11) 0.0255(9) 0.0024(8) 0.0015(8) 0.0019(8)
C25 0.0206(9) 0.0218(10) 0.0190(8) 0.0010(7) 0.0017(7) 0.0006(8)
C26 0.0206(9) 0.0247(10) 0.0234(9) 0.0004(8) -0.0009(7) 0.0000(8)
C27 0.0250(10) 0.0275(11) 0.0198(9) -0.0019(8) -0.0004(7) -0.0005(8)
C28 0.0234(10) 0.0250(10) 0.0218(9) 0.0013(8) 0.0032(7) -0.0005(8)
C29 0.0181(9) 0.0282(11) 0.0242(9) 0.0018(8) 0.0008(7) -0.0013(8)
C30 0.0220(9) 0.0258(10) 0.0199(9) 0.0004(8) -0.0002(7) -0.0016(8)
C32 0.0317(11) 0.0377(13) 0.0260(10) -0.0088(9) 0.0018(8) 0.0052(10)
C33 0.0306(11) 0.0338(13) 0.0381(12) -0.0083(10) -0.0053(9) 0.0027(10)
C34 0.0308(12) 0.0349(13) 0.0426(13) -0.0052(10) -0.0041(10) 0.0015(10)
C35 0.0297(11) 0.0337(13) 0.0442(13) -0.0069(10) -0.0009(10) 0.0032(10)
C36 0.0328(12) 0.0362(13) 0.0461(13) -0.0035(11) 0.0013(10) 0.0046(10)
C37 0.0412(14) 0.0445(16) 0.0552(15) 0.0036(12) 0.0055(12) 0.0010(12)
C38 0.0242(11) 0.0480(14) 0.0369(11) -0.0113(11) 0.0056(9) 0.0055(10)
C39 0.0316(12) 0.0544(16) 0.0422(13) -0.0054(12) 0.0083(10) -0.0086(11)
C40 0.0413(14) 0.0442(15) 0.0467(14) -0.0046(12) 0.0034(11) -0.0038(12)
C41 0.0353(13) 0.0588(18) 0.0395(13) -0.0049(12) -0.0010(10) 0.0049(12)
C42 0.0313(12) 0.0547(17) 0.0446(13) -0.0078(12) -0.0005(10) 0.0084(11)
C43 0.0332(12) 0.0406(14) 0.0395(12) 0.0008(10) 0.0017(10) 0.0022(10)
C44 0.0185(9) 0.0201(9) 0.0200(9) 0.0003(7) 0.0010(7) -0.0007(7)
C45 0.0182(9) 0.0245(10) 0.0222(9) -0.0005(8) 0.0025(7) 0.0016(8)
C46 0.0250(10) 0.0220(10) 0.0193(9) -0.0019(7) 0.0035(7) 0.0006(8)
C47 0.0228(9) 0.0219(10) 0.0190(8) 0.0026(7) 0.0004(7) 0.0013(8)
C48 0.0178(9) 0.0237(10) 0.0263(9) -0.0007(8) 0.0010(7) 0.0028(8)
C49 0.0228(9) 0.0223(10) 0.0215(9) 0.0009(7) 0.0029(7) 0.0000(8)
C51 0.0192(9) 0.0289(11) 0.0261(9) -0.0019(8) -0.0015(7) -0.0009(8)
C52 0.0228(10) 0.0324(12) 0.0288(10) -0.0003(9) 0.0010(8) 0.0000(9)
C53 0.0241(10) 0.0355(13) 0.0368(11) -0.0007(9) 0.0066(9) 0.0012(9)
C54 0.0395(13) 0.0552(17) 0.0389(13) -0.0040(12) 0.0148(10) 0.0031(12)
C55 0.0354(13) 0.0628(18) 0.0316(11) 0.0107(11) 0.0040(10) -0.0059(12)
C56 0.0491(16) 0.0554(18) 0.0548(16) 0.0173(14) -0.0126(13) -0.0117(14)
C57 0.0262(10) 0.0241(10) 0.0235(9) -0.0045(8) 0.0008(8) 0.0009(8)
C58 0.0287(10) 0.0284(11) 0.0228(9) -0.0045(8) 0.0005(8) -0.0017(9)
C59 0.0267(10) 0.0299(11) 0.0237(9) -0.0023(8) -0.0001(8) 0.0005(9)
C60 0.0306(11) 0.0311(12) 0.0224(9) -0.0013(8) 0.0002(8) -0.0020(9)
C61 0.0376(12) 0.0391(13) 0.0253(10) -0.0015(9) 0.0002(9) -0.0079(10)
C62 0.0357(12) 0.0366(13) 0.0275(10) -0.0018(9) 0.0042(9) -0.0039(10)

loop_
_atom_type_symbol
_atom_type_description
_atom_type_scat_dispersion_real
_atom_type_scat_dispersion_imag
_atom_type_scat_source
C C 0.0033 0.0016 'International Tables Vol C Tables 4.2.6.8 and 6.1.1.4'
H H 0.0000 0.0000 'International Tables Vol C Tables 4.2.6.8 and 6.1.1.4'
N N 0.0061 0.0033 'International Tables Vol C Tables 4.2.6.8 and 6.1.1.4'

loop_
_diffrn_radiation_wavelength
0.71073

loop_
_geom_angle_atom_site_label_1
_geom_angle_atom_site_label_2
_geom_angle_atom_site_label_3
_geom_angle
C28 N31 C32 121.11(17)
C28 N31 C38 120.45(17)
C32 N31 C38 118.38(17)
C47 N50 C51 121.31(16)
C47 N50 C57 123.21(16)
C51 N50 C57 114.67(16)
C2 C1 C7 122.45(18)
C2 C1 C9 121.65(17)
C7 C1 C9 115.78(17)
C1 C2 C25 126.76(17)
C1 C2 C3 116.35(17)
C25 C2 C3 116.87(16)
C11 C3 C4 124.45(16)
C11 C3 C2 118.95(17)
C4 C3 C2 116.58(16)
C16 C4 C3 122.95(17)
C16 C4 C5 118.78(17)
C3 C4 C5 118.15(15)
C6 C5 C44 128.04(18)
C6 C5 C4 114.51(16)
C44 C5 C4 117.44(16)
C5 C6 C21 125.56(18)
C5 C6 C23 120.89(18)
C21 C6 C23 113.45(17)
N8 C7 C1 177.3(3)
N10 C9 C1 179.1(2)
C3 C11 C14 124.60(19)
C3 C11 C12 119.94(17)
C14 C11 C12 115.46(18)
N13 C12 C11 177.5(2)
N15 C14 C11 178.3(2)
C4 C16 C19 119.74(18)
C4 C16 C17 124.36(19)
C19 C16 C17 115.87(17)
N18 C17 C16 178.5(2)
N20 C19 C16 178.7(2)
N22 C21 C6 176.5(2)
N24 C23 C6 177.4(2)
C30 C25 C26 117.32(17)
C30 C25 C2 120.87(17)
C26 C25 C2 121.70(17)
C27 C26 C25 121.61(18)
C26 C27 C28 121.13(17)
N31 C28 C27 121.60(17)
N31 C28 C29 121.30(17)
C27 C28 C29 117.09(17)
C30 C29 C28 121.15(18)
C29 C30 C25 121.57(17)
N31 C32 C33 112.33(17)
C34 C33 C32 114.40(19)
C33 C34 C35 112.0(2)
C34 C35 C36 114.4(2)
C37 C36 C35 113.0(2)
N31 C38 C39 111.3(2)
C40 C39 C38 114.5(2)
C41 C40 C39 115.1(2)
C40 C41 C42 113.4(2)
C43 C42 C41 111.9(2)
C49 C44 C45 115.79(17)
C49 C44 C5 121.07(17)
C45 C44 C5 123.14(17)
C46 C45 C44 122.44(18)
C45 C46 C47 121.16(18)
N50 C47 C48 121.12(17)
N50 C47 C46 122.21(17)
C48 C47 C46 116.67(17)
C49 C48 C47 121.08(18)
C48 C49 C44 122.62(18)
N50 C51 C52 111.98(16)
C53 C52 C51 112.46(17)
C52 C53 C54 112.37(19)
C55 C54 C53 115.9(2)
C56 C55 C54 114.1(2)
N50 C57 C58 113.39(17)
C59 C58 C57 113.69(16)
C60 C59 C58 113.31(17)
C61 C60 C59 112.40(17)
C60 C61 C62 113.34(18)
C27 C26 H26 119.2
C25 C26 H26 119.2
C26 C27 H27 119.4
C28 C27 H27 119.4
C30 C29 H29 119.4
C28 C29 H29 119.4
C29 C30 H30 119.2
C25 C30 H30 119.2
N31 C32 H32A 109.1
C33 C32 H32A 109.1
N31 C32 H32B 109.1
C33 C32 H32B 109.1
H32A C32 H32B 107.9
C34 C33 H33A 108.7
C32 C33 H33A 108.7
C34 C33 H33B 108.7
C32 C33 H33B 108.7
H33A C33 H33B 107.6
C33 C34 H34A 109.2
C35 C34 H34A 109.2
C33 C34 H34B 109.2
C35 C34 H34B 109.2
H34A C34 H34B 107.9
C34 C35 H35A 108.7
C36 C35 H35A 108.7
C34 C35 H35B 108.7
C36 C35 H35B 108.7
H35A C35 H35B 107.6
C37 C36 H36A 109.0
C35 C36 H36A 109.0
C37 C36 H36B 109.0
C35 C36 H36B 109.0
H36A C36 H36B 107.8
C36 C37 H37A 109.5
C36 C37 H37B 109.5
H37A C37 H37B 109.5
C36 C37 H37C 109.5
H37A C37 H37C 109.5
H37B C37 H37C 109.5
N31 C38 H38A 109.4
C39 C38 H38A 109.4
N31 C38 H38B 109.4
C39 C38 H38B 109.4
H38A C38 H38B 108.0
C40 C39 H39A 108.6
C38 C39 H39A 108.6
C40 C39 H39B 108.6
C38 C39 H39B 108.6
H39A C39 H39B 107.6
C41 C40 H40A 108.5
C39 C40 H40A 108.5
C41 C40 H40B 108.5
C39 C40 H40B 108.5
H40A C40 H40B 107.5
C40 C41 H41A 108.9
C42 C41 H41A 108.9
C40 C41 H41B 108.9
C42 C41 H41B 108.9
H41A C41 H41B 107.7
C43 C42 H42A 109.2
C41 C42 H42A 109.2
C43 C42 H42B 109.2
C41 C42 H42B 109.2
H42A C42 H42B 107.9
C42 C43 H43A 109.5
C42 C43 H43B 109.5
H43A C43 H43B 109.5
C42 C43 H43C 109.5
H43A C43 H43C 109.5
H43B C43 H43C 109.5
C46 C45 H45 118.8
C44 C45 H45 118.8
C45 C46 H46 119.4
C47 C46 H46 119.4
C49 C48 H48 119.5
C47 C48 H48 119.5
C48 C49 H49 118.7
C44 C49 H49 118.7
N50 C51 H51A 109.2
C52 C51 H51A 109.2
N50 C51 H51B 109.2
C52 C51 H51B 109.2
H51A C51 H51B 107.9
C53 C52 H52A 109.1
C51 C52 H52A 109.1
C53 C52 H52B 109.1
C51 C52 H52B 109.1
H52A C52 H52B 107.8
C52 C53 H53A 109.1
C54 C53 H53A 109.1
C52 C53 H53B 109.1
C54 C53 H53B 109.1
H53A C53 H53B 107.9
C55 C54 H54A 108.3
C53 C54 H54A 108.3
C55 C54 H54B 108.3
C53 C54 H54B 108.3
H54A C54 H54B 107.4
C56 C55 H55A 108.7
C54 C55 H55A 108.7
C56 C55 H55B 108.7
C54 C55 H55B 108.7
H55A C55 H55B 107.6
C55 C56 H56A 109.5
C55 C56 H56B 109.5
H56A C56 H56B 109.5
C55 C56 H56C 109.5
H56A C56 H56C 109.5
H56B C56 H56C 109.5
N50 C57 H57A 108.9
C58 C57 H57A 108.9
N50 C57 H57B 108.9
C58 C57 H57B 108.9
H57A C57 H57B 107.7
C59 C58 H58A 108.8
C57 C58 H58A 108.8
C59 C58 H58B 108.8
C57 C58 H58B 108.8
H58A C58 H58B 107.7
C60 C59 H59A 108.9
C58 C59 H59A 108.9
C60 C59 H59B 108.9
C58 C59 H59B 108.9
H59A C59 H59B 107.7
C61 C60 H60A 109.1
C59 C60 H60A 109.1
C61 C60 H60B 109.1
C59 C60 H60B 109.1
H60A C60 H60B 107.9
C60 C61 H61A 108.9
C62 C61 H61A 108.9
C60 C61 H61B 108.9
C62 C61 H61B 108.9
H61A C61 H61B 107.7
C61 C62 H62A 109.5
C61 C62 H62B 109.5
H62A C62 H62B 109.5
C61 C62 H62C 109.5
H62A C62 H62C 109.5
H62B C62 H62C 109.5

loop_
_geom_bond_atom_site_label_1
_geom_bond_atom_site_label_2
_geom_bond_distance
N8 C7 1.148(3)
N10 C9 1.151(3)
N13 C12 1.145(3)
N15 C14 1.143(3)
N18 C17 1.144(3)
N20 C19 1.144(3)
N22 C21 1.159(3)
N24 C23 1.150(3)
N31 C28 1.363(3)
N31 C32 1.473(3)
N31 C38 1.471(3)
N50 C47 1.356(3)
N50 C51 1.472(2)
N50 C57 1.476(3)
C1 C2 1.368(3)
C1 C7 1.432(3)
C1 C9 1.440(3)
C2 C25 1.444(3)
C2 C3 1.506(2)
C3 C11 1.359(3)
C3 C4 1.476(3)
C4 C16 1.362(3)
C4 C5 1.504(3)
C5 C6 1.379(3)
C5 C44 1.438(3)
C6 C21 1.427(3)
C6 C23 1.438(3)
C11 C14 1.446(3)
C11 C12 1.445(3)
C16 C19 1.440(3)
C16 C17 1.445(3)
C25 C30 1.409(3)
C25 C26 1.411(3)
C26 C27 1.369(3)
C27 C28 1.421(3)
C28 C29 1.418(3)
C29 C30 1.371(3)
C32 C33 1.531(3)
C33 C34 1.520(3)
C34 C35 1.522(4)
C35 C36 1.529(3)
C36 C37 1.513(4)
C38 C39 1.547(4)
C39 C40 1.520(3)
C40 C41 1.502(4)
C41 C42 1.543(3)
C42 C43 1.499(3)
C44 C49 1.415(3)
C44 C45 1.422(3)
C45 C46 1.368(3)
C46 C47 1.427(3)
C47 C48 1.423(3)
C48 C49 1.372(3)
C51 C52 1.529(3)
C52 C53 1.526(3)
C53 C54 1.527(3)
C54 C55 1.525(4)
C55 C56 1.514(4)
C57 C58 1.530(3)
C58 C59 1.530(3)
C59 C60 1.524(3)
C60 C61 1.518(3)
C61 C62 1.524(3)
C26 H26 0.9800
C27 H27 0.9800
C29 H29 0.9800
C30 H30 0.9800
C32 H32A 1.0800
C32 H32B 1.0800
C33 H33A 1.0800
C33 H33B 1.0800
C34 H34A 1.0800
C34 H34B 1.0800
C35 H35A 1.0800
C35 H35B 1.0800
C36 H36A 1.0800
C36 H36B 1.0800
C37 H37A 1.0800
C37 H37B 1.0800
C37 H37C 1.0800
C38 H38A 1.0800
C38 H38B 1.0800
C39 H39A 1.0800
C39 H39B 1.0800
C40 H40A 1.0800
C40 H40B 1.0800
C41 H41A 1.0800
C41 H41B 1.0800
C42 H42A 1.0800
C42 H42B 1.0800
C43 H43A 1.0800
C43 H43B 1.0800
C43 H43C 1.0800
C45 H45 0.9800
C46 H46 0.9800
C48 H48 0.9800
C49 H49 0.9800
C51 H51A 1.0800
C51 H51B 1.0800
C52 H52A 1.0800
C52 H52B 1.0800
C53 H53A 1.0800
C53 H53B 1.0800
C54 H54A 1.0800
C54 H54B 1.0800
C55 H55A 1.0800
C55 H55B 1.0800
C56 H56A 1.0800
C56 H56B 1.0800
C56 H56C 1.0800
C57 H57A 1.0800
C57 H57B 1.0800
C58 H58A 1.0800
C58 H58B 1.0800
C59 H59A 1.0800
C59 H59B 1.0800
C60 H60A 1.0800
C60 H60B 1.0800
C61 H61A 1.0800
C61 H61B 1.0800
C62 H62A 1.0800
C62 H62B 1.0800
C62 H62C 1.0800

loop_
_geom_torsion_atom_site_label_1
_geom_torsion_atom_site_label_2
_geom_torsion_atom_site_label_3
_geom_torsion_atom_site_label_4
_geom_torsion
C7 C1 C2 C25 13.1(3)
C9 C1 C2 C25 -170.85(19)
C7 C1 C2 C3 -168.70(19)
C9 C1 C2 C3 7.3(3)
C1 C2 C3 C11 81.7(2)
C25 C2 C3 C11 -100.0(2)
C1 C2 C3 C4 -99.6(2)
C25 C2 C3 C4 78.8(2)
C11 C3 C4 C16 -48.5(3)
C2 C3 C4 C16 132.87(19)
C11 C3 C4 C5 135.56(19)
C2 C3 C4 C5 -43.1(2)
C16 C4 C5 C6 90.5(2)
C3 C4 C5 C6 -93.3(2)
C16 C4 C5 C44 -88.6(2)
C3 C4 C5 C44 87.6(2)
C44 C5 C6 C21 2.6(3)
C4 C5 C6 C21 -176.35(19)
C44 C5 C6 C23 178.66(18)
C4 C5 C6 C23 -0.3(3)
C2 C1 C7 N8 108(5)
C9 C1 C7 N8 -68(5)
C2 C1 C9 N10 63(15)
C7 C1 C9 N10 -121(15)
C4 C3 C11 C14 -5.2(3)
C2 C3 C11 C14 173.43(18)
C4 C3 C11 C12 175.26(18)
C2 C3 C11 C12 -6.1(3)
C3 C11 C12 N13 -85(5)
C14 C11 C12 N13 96(5)
C3 C11 C14 N15 164(7)
C12 C11 C14 N15 -16(8)
C3 C4 C16 C19 -179.33(17)
C5 C4 C16 C19 -3.4(3)
C3 C4 C16 C17 -1.4(3)
C5 C4 C16 C17 174.55(17)
C4 C16 C17 N18 138(9)
C19 C16 C17 N18 -44(9)
C4 C16 C19 N20 -61(9)
C17 C16 C19 N20 121(9)
C5 C6 C21 N22 161(4)
C23 C6 C21 N22 -15(4)
C5 C6 C23 N24 -140(5)
C21 C6 C23 N24 37(5)
C1 C2 C25 C30 -153.1(2)
C3 C2 C25 C30 28.7(3)
C1 C2 C25 C26 30.9(3)
C3 C2 C25 C26 -147.26(19)
C30 C25 C26 C27 -2.3(3)
C2 C25 C26 C27 173.84(19)
C25 C26 C27 C28 2.0(3)
C32 N31 C28 C27 9.8(3)
C38 N31 C28 C27 -173.2(2)
C32 N31 C28 C29 -168.99(19)
C38 N31 C28 C29 8.1(3)
C26 C27 C28 N31 -177.9(2)
C26 C27 C28 C29 1.0(3)
N31 C28 C29 C30 175.20(19)
C27 C28 C29 C30 -3.6(3)
C28 C29 C30 C25 3.4(3)
C26 C25 C30 C29 -0.4(3)
C2 C25 C30 C29 -176.57(19)
C28 N31 C32 C33 71.6(3)
C38 N31 C32 C33 -105.5(2)
N31 C32 C33 C34 58.5(2)
C32 C33 C34 C35 -174.76(19)
C33 C34 C35 C36 -179.8(2)
C34 C35 C36 C37 -174.2(2)
C28 N31 C38 C39 76.9(2)
C32 N31 C38 C39 -105.9(2)
N31 C38 C39 C40 -165.16(19)
C38 C39 C40 C41 -68.2(3)
C39 C40 C41 C42 -177.9(2)
C40 C41 C42 C43 -179.6(2)
C6 C5 C44 C49 -163.32(19)
C4 C5 C44 C49 15.6(3)
C6 C5 C44 C45 17.1(3)
C4 C5 C44 C45 -164.01(17)
C49 C44 C45 C46 3.2(3)
C5 C44 C45 C46 -177.14(18)
C44 C45 C46 C47 0.8(3)
C51 N50 C47 C48 3.0(3)
C57 N50 C47 C48 172.12(18)
C51 N50 C47 C46 -177.43(17)
C57 N50 C47 C46 -8.3(3)
C45 C46 C47 N50 175.86(18)
C45 C46 C47 C48 -4.6(3)
N50 C47 C48 C49 -176.02(18)
C46 C47 C48 C49 4.4(3)
C47 C48 C49 C44 -0.4(3)
C45 C44 C49 C48 -3.4(3)
C5 C44 C49 C48 176.96(18)
C47 N50 C51 C52 79.8(2)
C57 N50 C51 C52 -90.2(2)
N50 C51 C52 C53 176.76(17)
C51 C52 C53 C54 165.8(2)
C52 C53 C54 C55 57.4(3)
C53 C54 C55 C56 62.8(3)
C47 N50 C57 C58 100.9(2)
C51 N50 C57 C58 -89.4(2)
N50 C57 C58 C59 -67.6(2)
C57 C58 C59 C60 178.81(18)
C58 C59 C60 C61 -174.93(19)
C59 C60 C61 C62 -176.55(19)
